data_2204516
loop_
_publ_author_name
'M. Sukeri M. Yusof'
'Bohari M. Yamin'

_publ_section_title
;
 <i>N</i>-(2-Bromophenyl)-<i>N</i>'-(4-methoxybenzoyl)thiourea
;
_journal_issue 11
_journal_name_full 'Acta Crystallographica Section E'
_journal_page_first o2045
_journal_page_last o2046
_journal_paper_doi 10.1107/S1600536804025590
_journal_volume 60
_journal_year 2004
_chemical_formula_iupac 'C15 H13 Br N2 O2 S'
_chemical_formula_moiety 'C15 H13 Br N2 O2 S'
_chemical_formula_sum 'C15 H13 Br N2 O2 S'
_chemical_formula_weight 365.24
_chemical_melting_point 434.4(6)
_chemical_name_systematic
;
N-(2-Bromophenyl)-N'-(4-methoxybenzoyl)thiourea
;
_space_group_IT_number 14
_symmetry_cell_setting monoclinic
_symmetry_space_group_name_Hall '-P 2yn'
_symmetry_space_group_name_H-M 'P 1 21/n 1'
_atom_sites_solution_hydrogens geom
_atom_sites_solution_primary direct
_atom_sites_solution_secondary difmap
_audit_creation_method SHELXL-97
_cell_angle_alpha 90.00
_cell_angle_beta 98.621(3)
_cell_angle_gamma 90.00
_cell_formula_units_Z 4
_cell_length_a 13.576(2)
_cell_length_b 4.0362(6)
_cell_length_c 27.495(4)
_cell_measurement_reflns_used 1580
_cell_measurement_temperature 293(2)
_cell_measurement_theta_max 26.0
_cell_measurement_theta_min 1.5
_cell_volume 1489.6(4)
_computing_cell_refinement 'SAINT (Siemens, 1996)'
_computing_data_collection 'SMART (Siemens, 1996)'
_computing_data_reduction SAINT
_computing_molecular_graphics SHELXTL
_computing_publication_material
;
SHELXTL, PARST (Nardelli, 1995) and PLATON (Spek, 2003)
;
_computing_structure_refinement 'SHELXTL (Sheldrick, 1997)'
_computing_structure_solution 'SHELXTL (Sheldrick, 1997)'
_diffrn_ambient_temperature 293(2)
_diffrn_detector_area_resol_mean 88.66
_diffrn_measured_fraction_theta_full 0.996
_diffrn_measured_fraction_theta_max 0.996
_diffrn_measurement_device_type 'Bruker SMART APEX CCD area-detector'
_diffrn_measurement_method \w
_diffrn_radiation_monochromator graphite
_diffrn_radiation_source 'fine-focus sealed tube'
_diffrn_radiation_type MoK\a
_diffrn_radiation_wavelength 0.71073
_diffrn_reflns_av_R_equivalents 0.0284
_diffrn_reflns_av_sigmaI/netI 0.0368
_diffrn_reflns_limit_h_max 16
_diffrn_reflns_limit_h_min -15
_diffrn_reflns_limit_k_max 4
_diffrn_reflns_limit_k_min -4
_diffrn_reflns_limit_l_max 33
_diffrn_reflns_limit_l_min -33
_diffrn_reflns_number 7392
_diffrn_reflns_theta_full 26.00
_diffrn_reflns_theta_max 26.0
_diffrn_reflns_theta_min 1.5
_diffrn_standards_decay_% 0
_diffrn_standards_interval_count 0
_diffrn_standards_interval_time 0
_diffrn_standards_number 0
_exptl_absorpt_coefficient_mu 2.905
_exptl_absorpt_correction_T_max 0.772
_exptl_absorpt_correction_T_min 0.471
_exptl_absorpt_correction_type multi-scan
_exptl_absorpt_process_details '(SADABS; Sheldrick, 1996)'
_exptl_crystal_colour colourless
_exptl_crystal_density_diffrn 1.629
_exptl_crystal_density_method 'not measured'
_exptl_crystal_description slab
_exptl_crystal_F_000 736
_exptl_crystal_size_max 0.30
_exptl_crystal_size_mid 0.13
_exptl_crystal_size_min 0.09
_refine_diff_density_max 0.328
_refine_diff_density_min -0.216
_refine_ls_extinction_method none
_refine_ls_goodness_of_fit_ref 1.03
_refine_ls_hydrogen_treatment constr
_refine_ls_matrix_type full
_refine_ls_number_parameters 190
_refine_ls_number_reflns 2891
_refine_ls_number_restraints 0
_refine_ls_restrained_S_all 1.03
_refine_ls_R_factor_all 0.066
_refine_ls_R_factor_gt 0.042
_refine_ls_shift/su_max 0.000
_refine_ls_shift/su_mean 0.000
_refine_ls_structure_factor_coef Fsqd
_refine_ls_weighting_details 'calc w = 1/[\s^2^(Fo^2^)+(0.0489P)^2^+0.0218P] where P = (Fo^2^+2Fc^2^)/3'
_refine_ls_weighting_scheme calc
_refine_ls_wR_factor_gt 0.091
_refine_ls_wR_factor_ref 0.100
_reflns_number_gt 2095
_reflns_number_total 2891
_reflns_threshold_expression I>2\s(I)
_cod_data_source_file hg6091.cif
_cod_data_source_block I
_cod_depositor_comments
;
The following automatic conversions were performed:

'_chemical_melting_point' value '433.9-435.0' was changed to
'434.4(6)' - the average value was taken and precision was estimated.

Automatic conversion script
Id: cif_fix_values 1646 2011-03-28 12:23:43Z adriana 

The following automatic conversions were performed:

'_chemical_melting_point' value '433.9-435.0' was changed to
'434.4(6)' - the average value was taken and precision was estimated.

Automatic conversion script
Id: cif_fix_values 1715 2011-07-08 13:25:40Z adriana 
;
_cod_original_sg_symbol_H-M P21/n
_cod_database_code 2204516
_cod_database_fobs_code 2204516

loop_
_symmetry_equiv_pos_as_xyz
'x, y, z'
'-x+1/2, y+1/2, -z+1/2'
'-x, -y, -z'
'x-1/2, -y-1/2, z-1/2'

loop_
_atom_site_label
_atom_site_fract_x
_atom_site_fract_y
_atom_site_fract_z
_atom_site_U_iso_or_equiv
_atom_site_adp_type
_atom_site_calc_flag
_atom_site_refinement_flags
_atom_site_occupancy
_atom_site_type_symbol
Br1 0.91691(3) 0.24916(10) 0.044550(14) 0.06425(17) Uani d . 1 Br
S1 0.69119(6) 0.3320(2) 0.18377(3) 0.0464(2) Uani d . 1 S
O1 1.00933(17) 0.6384(8) 0.17491(8) 0.0691(8) Uani d . 1 O
O2 1.23825(16) 0.4963(7) 0.39155(8) 0.0621(7) Uani d . 1 O
N1 0.87942(18) 0.4706(7) 0.21192(9) 0.0471(7) Uani d . 1 N
H1A 0.8636 0.4152 0.2400 0.057 Uiso calc R 1 H
N2 0.82544(18) 0.5545(7) 0.12959(9) 0.0473(7) Uani d . 1 N
H2A 0.8864 0.6096 0.1289 0.057 Uiso calc R 1 H
C1 1.0179(2) 0.3902(8) 0.30274(12) 0.0443(8) Uani d . 1 C
H1B 0.9553 0.2949 0.3018 0.053 Uiso calc R 1 H
C2 1.0838(2) 0.3820(9) 0.34541(12) 0.0486(8) Uani d . 1 C
H2B 1.0657 0.2814 0.3732 0.058 Uiso calc R 1 H
C3 1.1778(2) 0.5227(8) 0.34770(11) 0.0441(8) Uani d . 1 C
C4 1.2045(2) 0.6731(8) 0.30663(12) 0.0451(8) Uani d . 1 C
H4A 1.2671 0.7690 0.3078 0.054 Uiso calc R 1 H
C5 1.1371(2) 0.6798(8) 0.26369(12) 0.0429(8) Uani d . 1 C
H5A 1.1553 0.7817 0.2360 0.051 Uiso calc R 1 H
C6 1.0432(2) 0.5393(8) 0.26056(11) 0.0379(7) Uani d . 1 C
C7 0.9779(2) 0.5551(9) 0.21272(12) 0.0480(8) Uani d . 1 C
C8 0.8023(2) 0.4610(8) 0.17318(11) 0.0395(7) Uani d . 1 C
C9 0.7602(2) 0.5721(8) 0.08469(11) 0.0410(7) Uani d . 1 C
C10 0.7901(2) 0.4484(8) 0.04176(11) 0.0442(8) Uani d . 1 C
C11 0.7299(3) 0.4712(9) -0.00280(12) 0.0561(9) Uani d . 1 C
H11A 0.7505 0.3848 -0.0310 0.067 Uiso calc R 1 H
C12 0.6381(3) 0.6240(10) -0.00549(13) 0.0635(10) Uani d . 1 C
H12A 0.5968 0.6423 -0.0356 0.076 Uiso calc R 1 H
C13 0.6080(3) 0.7491(9) 0.03651(14) 0.0588(10) Uani d . 1 C
H13A 0.5460 0.8502 0.0347 0.071 Uiso calc R 1 H
C14 0.6685(2) 0.7256(8) 0.08067(12) 0.0483(8) Uani d . 1 C
H14A 0.6476 0.8147 0.1086 0.058 Uiso calc R 1 H
C15 1.3366(3) 0.6285(11) 0.39567(14) 0.0667(11) Uani d . 1 C
H15A 1.3705 0.5951 0.4285 0.100 Uiso calc R 1 H
H15B 1.3331 0.8613 0.3885 0.100 Uiso calc R 1 H
H15C 1.3723 0.5180 0.3728 0.100 Uiso calc R 1 H

loop_
_atom_site_aniso_label
_atom_site_aniso_U_11
_atom_site_aniso_U_22
_atom_site_aniso_U_33
_atom_site_aniso_U_12
_atom_site_aniso_U_13
_atom_site_aniso_U_23
Br1 0.0535(2) 0.0776(3) 0.0662(3) 0.00495(19) 0.02389(19) -0.00403(19)
S1 0.0375(4) 0.0600(6) 0.0429(5) -0.0049(4) 0.0103(4) 0.0035(4)
O1 0.0454(14) 0.119(2) 0.0445(14) -0.0192(14) 0.0123(11) 0.0110(14)
O2 0.0445(14) 0.092(2) 0.0482(15) -0.0065(13) 0.0018(11) 0.0054(13)
N1 0.0366(14) 0.076(2) 0.0308(14) -0.0026(14) 0.0100(11) -0.0008(13)
N2 0.0373(14) 0.067(2) 0.0380(15) -0.0068(14) 0.0083(12) 0.0019(14)
C1 0.0327(16) 0.052(2) 0.050(2) -0.0006(15) 0.0126(15) 0.0020(16)
C2 0.0431(19) 0.059(2) 0.046(2) -0.0009(16) 0.0143(16) 0.0081(16)
C3 0.0364(17) 0.053(2) 0.044(2) 0.0029(15) 0.0087(15) -0.0013(16)
C4 0.0344(16) 0.054(2) 0.049(2) -0.0048(15) 0.0121(15) -0.0045(15)
C5 0.0381(17) 0.051(2) 0.0421(19) -0.0016(14) 0.0146(15) -0.0012(15)
C6 0.0328(16) 0.0429(19) 0.0389(17) 0.0001(14) 0.0084(13) -0.0039(14)
C7 0.0394(18) 0.059(2) 0.048(2) -0.0046(16) 0.0136(16) -0.0041(16)
C8 0.0406(18) 0.044(2) 0.0349(17) 0.0000(14) 0.0088(14) -0.0041(14)
C9 0.0384(17) 0.046(2) 0.0389(18) -0.0070(15) 0.0073(14) 0.0058(15)
C10 0.0427(18) 0.048(2) 0.044(2) -0.0054(15) 0.0137(15) 0.0030(15)
C11 0.070(2) 0.062(3) 0.037(2) -0.010(2) 0.0126(18) 0.0027(17)
C12 0.066(3) 0.074(3) 0.047(2) -0.007(2) -0.0054(19) 0.0116(19)
C13 0.051(2) 0.067(3) 0.056(2) 0.0050(19) 0.0009(18) 0.0104(19)
C14 0.0493(19) 0.052(2) 0.045(2) 0.0029(16) 0.0109(16) 0.0037(15)
C15 0.045(2) 0.094(3) 0.058(2) -0.009(2) -0.0028(18) -0.003(2)

loop_
_atom_type_symbol
_atom_type_description
_atom_type_scat_dispersion_real
_atom_type_scat_dispersion_imag
_atom_type_scat_source
C C 0.0033 0.0016 'International Tables Vol C Tables 4.2.6.8 and 6.1.1.4'
H H 0.0000 0.0000 'International Tables Vol C Tables 4.2.6.8 and 6.1.1.4'
N N 0.0061 0.0033 'International Tables Vol C Tables 4.2.6.8 and 6.1.1.4'
O O 0.0106 0.0060 'International Tables Vol C Tables 4.2.6.8 and 6.1.1.4'
S S 0.1246 0.1234 'International Tables Vol C Tables 4.2.6.8 and 6.1.1.4'
Br Br -0.2901 2.4595 'International Tables Vol C Tables 4.2.6.8 and 6.1.1.4'

loop_
_geom_angle_atom_site_label_1
_geom_angle_atom_site_label_2
_geom_angle_atom_site_label_3
_geom_angle
_geom_angle_publ_flag
C3 O2 C15 118.4(3) ?
C7 N1 C8 130.0(3) ?
C7 N1 H1A 115.0 ?
C8 N1 H1A 115.0 ?
C8 N2 C9 126.7(3) ?
C8 N2 H2A 116.7 ?
C9 N2 H2A 116.7 ?
C2 C1 C6 120.9(3) ?
C2 C1 H1B 119.6 ?
C6 C1 H1B 119.6 ?
C1 C2 C3 120.6(3) ?
C1 C2 H2B 119.7 ?
C3 C2 H2B 119.7 ?
O2 C3 C4 124.4(3) ?
O2 C3 C2 115.9(3) ?
C4 C3 C2 119.7(3) ?
C3 C4 C5 119.2(3) ?
C3 C4 H4A 120.4 ?
C5 C4 H4A 120.4 ?
C4 C5 C6 122.0(3) ?
C4 C5 H5A 119.0 ?
C6 C5 H5A 119.0 ?
C5 C6 C1 117.6(3) ?
C5 C6 C7 117.6(3) ?
C1 C6 C7 124.8(3) ?
O1 C7 N1 120.9(3) yes
O1 C7 C6 121.9(3) ?
N1 C7 C6 117.2(3) ?
N2 C8 N1 115.6(3) yes
N2 C8 S1 125.9(2) yes
N1 C8 S1 118.5(2) yes
C14 C9 C10 117.8(3) ?
C14 C9 N2 122.3(3) ?
C10 C9 N2 119.9(3) ?
C11 C10 C9 121.4(3) ?
C11 C10 Br1 118.8(3) ?
C9 C10 Br1 119.7(2) ?
C10 C11 C12 119.3(3) ?
C10 C11 H11A 120.3 ?
C12 C11 H11A 120.3 ?
C13 C12 C11 119.8(3) ?
C13 C12 H12A 120.1 ?
C11 C12 H12A 120.1 ?
C14 C13 C12 120.4(4) ?
C14 C13 H13A 119.8 ?
C12 C13 H13A 119.8 ?
C13 C14 C9 121.2(3) ?
C13 C14 H14A 119.4 ?
C9 C14 H14A 119.4 ?
O2 C15 H15A 109.5 ?
O2 C15 H15B 109.5 ?
H15A C15 H15B 109.5 ?
O2 C15 H15C 109.5 ?
H15A C15 H15C 109.5 ?
H15B C15 H15C 109.5 ?

loop_
_geom_bond_atom_site_label_1
_geom_bond_atom_site_label_2
_geom_bond_distance
_geom_bond_publ_flag
Br1 C10 1.891(3) ?
S1 C8 1.662(3) yes
O1 C7 1.229(4) yes
O2 C3 1.357(3) ?
O2 C15 1.427(4) ?
N1 C7 1.376(4) ?
N1 C8 1.378(4) yes
N1 H1A 0.8600 ?
N2 C8 1.338(4) yes
N2 C9 1.409(4) ?
N2 H2A 0.8600 ?
C1 C2 1.365(4) ?
C1 C6 1.395(4) ?
C1 H1B 0.9300 ?
C2 C3 1.389(4) ?
C2 H2B 0.9300 ?
C3 C4 1.378(4) ?
C4 C5 1.381(5) ?
C4 H4A 0.9300 ?
C5 C6 1.386(4) ?
C5 H5A 0.9300 ?
C6 C7 1.474(4) ?
C9 C14 1.380(4) ?
C9 C10 1.397(4) ?
C10 C11 1.370(4) ?
C11 C12 1.382(5) ?
C11 H11A 0.9300 ?
C12 C13 1.377(5) ?
C12 H12A 0.9300 ?
C13 C14 1.364(5) ?
C13 H13A 0.9300 ?
C14 H14A 0.9300 ?
C15 H15A 0.9600 ?
C15 H15B 0.9600 ?
C15 H15C 0.9600 ?

loop_
_geom_hbond_atom_site_label_D
_geom_hbond_atom_site_label_H
_geom_hbond_atom_site_label_A
_geom_hbond_site_symmetry_A
_geom_hbond_distance_DH
_geom_hbond_distance_HA
_geom_hbond_distance_DA
_geom_hbond_angle_DHA
_geom_hbond_publ_flag
N2 H2A O1 1_555 0.86 1.94 2.640(3) 138 yes
C14 H14A S1 1_555 0.93 2.84 3.224(3) 106 yes
C1 H1B S1 2_645 0.93 2.80 3.686(3) 160 yes
N1 H1A S1 2_655 0.86 2.87 3.478(3) 129 yes

loop_
_geom_torsion_atom_site_label_1
_geom_torsion_atom_site_label_2
_geom_torsion_atom_site_label_3
_geom_torsion_atom_site_label_4
_geom_torsion
C6 C1 C2 C3 0.0(5)
C15 O2 C3 C4 -0.8(5)
C15 O2 C3 C2 178.4(3)
C1 C2 C3 O2 -178.9(3)
C1 C2 C3 C4 0.3(5)
O2 C3 C4 C5 178.8(3)
C2 C3 C4 C5 -0.3(5)
C3 C4 C5 C6 0.0(5)
C4 C5 C6 C1 0.4(4)
C4 C5 C6 C7 -178.9(3)
C2 C1 C6 C5 -0.4(5)
C2 C1 C6 C7 178.9(3)
C8 N1 C7 O1 -0.1(6)
C8 N1 C7 C6 -179.7(3)
C5 C6 C7 O1 11.8(5)
C1 C6 C7 O1 -167.4(3)
C5 C6 C7 N1 -168.5(3)
C1 C6 C7 N1 12.2(5)
C9 N2 C8 N1 -178.9(3)
C9 N2 C8 S1 2.1(5)
C7 N1 C8 N2 -1.6(5)
C7 N1 C8 S1 177.5(3)
C8 N2 C9 C14 48.3(5)
C8 N2 C9 C10 -135.4(3)
C14 C9 C10 C11 -1.4(5)
N2 C9 C10 C11 -177.8(3)
C14 C9 C10 Br1 177.8(2)
N2 C9 C10 Br1 1.4(4)
C9 C10 C11 C12 0.9(5)
Br1 C10 C11 C12 -178.3(3)
C10 C11 C12 C13 -0.4(6)
C11 C12 C13 C14 0.5(6)
C12 C13 C14 C9 -1.1(5)
C10 C9 C14 C13 1.5(5)
N2 C9 C14 C13 177.8(3)

loop_
_cod_related_entry_id
_cod_related_entry_database
_cod_related_entry_code
1 ChemSpider 2511001
